data_2240132
loop_
_publ_author_name
'Hsuan, Rachel E.'
'Hughes, Jemma E.'
'Miller, Thomas H.'
'Shaikh, Nabila'
'Cunningham, Phoebe H. M.'
'O'Connor, Alice E.'
'Tidey, Jeremiah P.'
'Blake, Alexander J.'

_publ_section_title
;
 Crystal structure of
 {2,2'-[ethylenebis(nitrilomethanylylidene)]diphenolato-\k^4^<i>O</i>,<i>N</i>,<i>N</i>',<i>O</i>'}oxidovanadium(IV)
 methanol monosolvate
;
_journal_coeditor_code GG2143
_journal_issue 11
_journal_name_full 'Acta Crystallographica Section E'
_journal_page_first m380
_journal_page_last m381
_journal_paper_doi 10.1107/S1600536814023332
_journal_volume 70
_journal_year 2014
_chemical_formula_iupac '[V (C16 H14 N2 O2) O], C H4 O'
_chemical_formula_moiety 'C16 H14 N2 O3 V, C H4 O'
_chemical_formula_sum 'C17 H18 N2 O4 V'
_chemical_formula_weight 365.27
_chemical_name_systematic
;{2,2'-[Ethylenebis(nitrilomethanylylidene)]diphenolato-\k^4^<i>O</i>,<i>N</i>,<i>N</i>',<i>O</i>'}oxidovanadium(IV) methanol
monosolvate
;
_space_group_crystal_system orthorhombic
_space_group_IT_number 33
_space_group_name_Hall 'P 2c -2n'
_space_group_name_H-M_alt 'P n a 21'
_symmetry_space_group_name_Hall 'P 2c -2n'
_symmetry_space_group_name_H-M 'P n a 21'
_atom_sites_solution_hydrogens geom
_atom_sites_solution_primary direct
_audit_creation_method
;
OLEX2 1.2
(compiled 2014.02.28 svn.r2899 for OlexSys, GUI svn.r4781)
;
_cell_angle_alpha 90
_cell_angle_beta 90
_cell_angle_gamma 90
_cell_formula_units_Z 8
_cell_length_a 12.9597(4)
_cell_length_b 8.8616(2)
_cell_length_c 28.5426(7)
_cell_measurement_reflns_used 3840
_cell_measurement_temperature 120(2)
_cell_measurement_theta_max 72.28
_cell_measurement_theta_min 5.20
_cell_volume 3277.94(15)
_computing_cell_refinement
;
CrysAlis PRO (Agilent, 2013)
;
_computing_data_collection
;
CrysAlis PRO (Agilent, 2013)
;
_computing_data_reduction
;
CrysAlis PRO (Agilent, 2013)
;
_computing_molecular_graphics
;
OLEX2 (Dolomanov <i>et al.</i>,  2009)
;
_computing_publication_material
;
OLEX2 (Dolomanov <i>et al.</i>,  2009)
;
_computing_structure_refinement
;
SHELXL2014 (Sheldrick, 2008)
;
_computing_structure_solution
;
SHELXS97 (Sheldrick, 2008)
;
_diffrn_ambient_temperature 120(2)
_diffrn_detector_area_resol_mean 10.3271
_diffrn_measured_fraction_theta_full 0.989
_diffrn_measured_fraction_theta_max 0.950
_diffrn_measurement_device_type 'Agilent GV1000 diffractometer with an Atlas CCD detector'
_diffrn_measurement_method \w
_diffrn_radiation_monochromator mirror
_diffrn_radiation_type CuK\a
_diffrn_radiation_wavelength 1.54184
_diffrn_reflns_av_R_equivalents 0.0250
_diffrn_reflns_limit_h_max 15
_diffrn_reflns_limit_h_min -15
_diffrn_reflns_limit_k_max 6
_diffrn_reflns_limit_k_min -10
_diffrn_reflns_limit_l_max 34
_diffrn_reflns_limit_l_min -33
_diffrn_reflns_number 7416
_diffrn_reflns_theta_full 68.000
_diffrn_reflns_theta_max 74.358
_diffrn_reflns_theta_min 5.226
_exptl_absorpt_coefficient_mu 5.272
_exptl_absorpt_correction_T_max 0.959
_exptl_absorpt_correction_T_min 0.480
_exptl_absorpt_correction_type gaussian
_exptl_absorpt_process_details
;
(CrysAlis PRO; Agilent, 2013)
;
_exptl_crystal_colour green
_exptl_crystal_density_diffrn 1.480
_exptl_crystal_description block
_exptl_crystal_F_000 1512
_exptl_crystal_size_max 0.311
_exptl_crystal_size_mid 0.136
_exptl_crystal_size_min 0.052
_refine_diff_density_max 0.42
_refine_diff_density_min -0.29
_refine_ls_abs_structure_details
;
Flack (1983), 1395 Friedel pairs
;
_refine_ls_abs_structure_Flack 0.066(9)
_refine_ls_extinction_method none
_refine_ls_goodness_of_fit_ref 1.04
_refine_ls_hydrogen_treatment constr
_refine_ls_matrix_type full
_refine_ls_number_parameters 479
_refine_ls_number_reflns 4634
_refine_ls_number_restraints 32
_refine_ls_restrained_S_all 1.04
_refine_ls_R_factor_all 0.0401
_refine_ls_R_factor_gt 0.0368
_refine_ls_shift/su_max 0.02
_refine_ls_shift/su_mean 0.002
_refine_ls_structure_factor_coef Fsqd
_refine_ls_weighting_details 'w=1/[\s^2^(Fo^2^)+(0.065P)^2^+1.252P] where P=(Fo^2^+2Fc^2^)/3'
_refine_ls_weighting_scheme calc
_refine_ls_wR_factor_gt 0.100
_refine_ls_wR_factor_ref 0.105
_reflns_number_gt 4350
_reflns_number_total 4634
_reflns_threshold_expression I>2\s(I)
_cod_data_source_file gg2143sup1.cif
_cod_data_source_block I
_cod_original_cell_volume 3277.92(15)
_cod_database_code 2240132
_cod_database_fobs_code 2240132
_shelx_space_group_comment
;
The symmetry employed for this shelxl refinement is uniquely defined
by the following loop, which should always be used as a source of
symmetry information in preference to the above space-group names.
They are only intended as comments.
;
_shelxl_version_number 2014-3

loop_
_space_group_symop_operation_xyz
'x, y, z'
'-x, -y, z+1/2'
'x+1/2, -y+1/2, z'
'-x+1/2, y+1/2, z+1/2'

loop_
_atom_site_type_symbol
_atom_site_label
_atom_site_fract_x
_atom_site_fract_y
_atom_site_fract_z
_atom_site_U_iso_or_equiv
_atom_site_adp_type
_atom_site_calc_flag
_atom_site_occupancy
_atom_site_disorder_assembly
_atom_site_disorder_group
V V1 0.33525(3) 1.13029(4) 0.50170(2) 0.02409(8) Uani d 1 . .
V V2 0.57988(3) 0.36777(4) 0.18892(2) 0.02364(8) Uani d 1 . .
O O1 0.24854(12) 0.95916(19) 0.49027(6) 0.0305(4) Uani d 1 . .
O O2 0.41375(12) 1.06657(19) 0.44719(6) 0.0277(4) Uani d 1 . .
O O3 0.41104(12) 1.1086(2) 0.54575(6) 0.0298(4) Uani d 1 . .
O O4 0.49307(12) 0.53856(17) 0.20089(6) 0.0292(4) Uani d 1 . .
O O5 0.65555(12) 0.39010(19) 0.14477(6) 0.0292(4) Uani d 1 . .
O O6 0.65825(12) 0.4296(2) 0.24318(6) 0.0294(4) Uani d 1 . .
N N2 0.35312(15) 1.3476(2) 0.47830(7) 0.0275(4) Uani d 1 . .
N N4 0.59693(16) 0.1492(2) 0.21225(7) 0.0289(5) Uani d 1 . .
C C12 0.49325(19) 1.1394(3) 0.42862(7) 0.0283(6) Uani d 1 . .
C C14 0.42784(18) 1.3949(3) 0.45247(8) 0.0295(5) Uani d 1 . .
H H14 0.4327 1.4981 0.4471 0.035 Uiso calc 1 . .
C C30 0.73712(18) 0.3563(3) 0.26195(8) 0.0306(6) Uani d 1 . .
C C3 0.15814(17) 0.9193(3) 0.50810(8) 0.0280(5) Uani d 1 . .
C C25 0.6714(2) 0.1024(3) 0.23826(8) 0.0322(6) Uani d 1 . .
H H25 0.6761 -0.0010 0.2435 0.039 Uiso calc 1 . .
N N1 0.20834(14) 1.2335(2) 0.53104(7) 0.0269(4) Uani d 1 . .
C C26 0.8334(2) 0.1282(3) 0.28130(9) 0.0409(7) Uani d 1 . .
H H26 0.8397 0.0237 0.2803 0.049 Uiso calc 1 . .
N N3 0.45275(15) 0.2651(2) 0.15943(7) 0.0278(4) Uani d 1 . .
C C4 0.09719(17) 1.0158(3) 0.53631(7) 0.0273(5) Uani d 1 . .
C C10 0.6518(2) 1.1282(4) 0.38350(9) 0.0423(8) Uani d 1 . .
H H10 0.7005 1.0710 0.3674 0.051 Uiso calc 1 . .
C C8 0.5908(2) 1.3668(3) 0.40987(8) 0.0396(7) Uani d 1 . .
H H8 0.5986 1.4710 0.4113 0.048 Uiso calc 1 . .
C C15 0.2266(2) 1.3957(3) 0.53910(9) 0.0326(6) Uani d 1 . .
H H15A 0.2729 1.4102 0.5654 0.039 Uiso calc 1 . .
H H15B 0.1621 1.4470 0.5457 0.039 Uiso calc 1 . .
C C22 0.40338(16) 0.5789(3) 0.18283(8) 0.0273(5) Uani d 1 . .
C C17 0.36417(19) 0.7228(3) 0.19338(10) 0.0352(6) Uani d 1 . .
H H17 0.4014 0.7860 0.2132 0.042 Uiso calc 1 . .
C C24 0.74815(18) 0.1970(3) 0.26002(8) 0.0316(6) Uani d 1 . .
C C13 0.12347(18) 1.1718(3) 0.54445(8) 0.0295(5) Uani d 1 . .
H H13 0.0761 1.2316 0.5604 0.035 Uiso calc 1 . .
C C18 0.2719(2) 0.7725(3) 0.17509(9) 0.0390(6) Uani d 1 . .
H H18 0.2478 0.8680 0.1830 0.047 Uiso calc 1 . .
C C1 0.0269(2) 0.7261(3) 0.51707(9) 0.0375(6) Uani d 1 . .
H H1 0.0032 0.6295 0.5102 0.045 Uiso calc 1 . .
C C9 0.50432(18) 1.2990(3) 0.43126(7) 0.0301(6) Uani d 1 . .
C C7 0.6641(2) 1.2817(4) 0.38686(9) 0.0451(8) Uani d 1 . .
H H7 0.7215 1.3281 0.3737 0.054 Uiso calc 1 . .
C C20 0.34189(17) 0.4834(3) 0.15433(7) 0.0278(5) Uani d 1 . .
C C28 0.8976(2) 0.3678(4) 0.30590(9) 0.0440(8) Uani d 1 . .
H H28 0.9476 0.4251 0.3211 0.053 Uiso calc 1 . .
C C2 0.11882(19) 0.7752(3) 0.49797(9) 0.0331(6) Uani d 1 . .
H H2 0.1554 0.7117 0.4780 0.040 Uiso calc 1 . .
C C23 0.36811(17) 0.3277(3) 0.14619(8) 0.0283(5) Uani d 1 . .
H H23 0.3205 0.2683 0.1302 0.034 Uiso calc 1 . .
C C16 0.27463(19) 1.4566(3) 0.49437(9) 0.0333(6) Uani d 1 . .
H H16A 0.2220 1.4695 0.4705 0.040 Uiso calc 1 . .
H H16B 0.3064 1.5539 0.5003 0.040 Uiso calc 1 . .
C C5 0.00379(18) 0.9625(3) 0.55506(8) 0.0323(6) Uani d 1 . .
H H5 -0.0355 1.0263 0.5738 0.039 Uiso calc 1 . .
C C21 0.24831(18) 0.5379(3) 0.13563(8) 0.0334(6) Uani d 1 . .
H H21 0.2088 0.4753 0.1166 0.040 Uiso calc 1 . .
C C11 0.56715(19) 1.0573(3) 0.40398(8) 0.0344(6) Uani d 1 . .
H H11 0.5598 0.9533 0.4011 0.041 Uiso calc 1 . .
C C19 0.21417(19) 0.6823(3) 0.14501(9) 0.0377(6) Uani d 1 . .
H H19 0.1538 0.7186 0.1315 0.045 Uiso calc 1 . .
C C27 0.9082(2) 0.2117(4) 0.30372(9) 0.0508(8) Uani d 1 . .
H H27 0.9650 0.1644 0.3172 0.061 Uiso calc 1 . .
C C6 -0.03109(19) 0.8186(3) 0.54647(9) 0.0362(6) Uani d 1 . .
H H6 -0.0919 0.7839 0.5600 0.043 Uiso calc 1 . .
C C29 0.81364(18) 0.4385(4) 0.28575(8) 0.0360(6) Uani d 1 . .
H H29 0.8076 0.5429 0.2880 0.043 Uiso calc 1 . .
C C31 0.51874(19) 0.0415(3) 0.19582(9) 0.0328(6) Uani d 1 . .
H H31A 0.4662 0.0279 0.2196 0.039 Uiso calc 1 . .
H H31B 0.5505 -0.0555 0.1896 0.039 Uiso calc 1 . .
C C32 0.4706(2) 0.1028(3) 0.15151(9) 0.0332(6) Uani d 1 . .
H H32A 0.5165 0.0879 0.1251 0.040 Uiso calc 1 . .
H H32B 0.4059 0.0518 0.1451 0.040 Uiso calc 1 . .
O O8 0.3881(3) 0.7530(4) 0.41726(11) 0.0533(9) Uani d 0.678(4) A 1
H H8A 0.3953 0.8354 0.4299 0.080 Uiso calc 0.678(4) A 1
O O7 0.6257(3) 0.7431(3) 0.27352(11) 0.0573(9) Uani d 0.750(5) B 1
H H7A 0.6295 0.6685 0.2566 0.086 Uiso calc 0.750(5) B 1
C C33 0.5510(3) 0.7185(6) 0.30846(13) 0.0506(11) Uani d 0.750(5) B 1
H H33A 0.4851 0.7011 0.2940 0.076 Uiso calc 0.750(5) B 1
H H33B 0.5469 0.8056 0.3284 0.076 Uiso calc 0.750(5) B 1
H H33C 0.5700 0.6320 0.3268 0.076 Uiso calc 0.750(5) B 1
C C34 0.3009(4) 0.7570(6) 0.38743(15) 0.0614(14) Uani d 0.678(4) A 1
H H34A 0.3138 0.6966 0.3602 0.092 Uiso calc 0.678(4) A 1
H H34B 0.2876 0.8593 0.3781 0.092 Uiso calc 0.678(4) A 1
H H34C 0.2419 0.7180 0.4038 0.092 Uiso calc 0.678(4) A 1
O O7A 0.5715(10) 0.7560(9) 0.2706(2) 0.068(3) Uani d 0.250(5) B 2
H H7AA 0.5107 0.7627 0.2629 0.103 Uiso calc 0.250(5) B 2
C C33A 0.5784(9) 0.6910(16) 0.3163(3) 0.073(4) Uani d 0.250(5) B 2
H H33D 0.6391 0.6293 0.3182 0.110 Uiso calc 0.250(5) B 2
H H33E 0.5185 0.6302 0.3221 0.110 Uiso calc 0.250(5) B 2
H H33F 0.5823 0.7700 0.3393 0.110 Uiso calc 0.250(5) B 2
C C34A 0.3143(7) 0.7847(9) 0.37978(19) 0.041(2) Uani d 0.322(4) A 2
H H34D 0.3315 0.7086 0.3572 0.061 Uiso calc 0.322(4) A 2
H H34E 0.3511 0.8759 0.3726 0.061 Uiso calc 0.322(4) A 2
H H34F 0.2414 0.8038 0.3788 0.061 Uiso calc 0.322(4) A 2
O O8A 0.3422(6) 0.7342(7) 0.42510(16) 0.0481(19) Uani d 0.322(4) A 2
H H8AA 0.3271 0.7990 0.4444 0.072 Uiso calc 0.322(4) A 2

loop_
_atom_site_aniso_label
_atom_site_aniso_U_11
_atom_site_aniso_U_22
_atom_site_aniso_U_33
_atom_site_aniso_U_12
_atom_site_aniso_U_13
_atom_site_aniso_U_23
V1 0.02276(15) 0.02190(17) 0.02763(14) 0.00204(14) -0.00088(14) -0.00101(14)
V2 0.02314(15) 0.02248(17) 0.02531(14) -0.00205(14) 0.00061(14) -0.00063(14)
O1 0.0274(7) 0.0247(8) 0.0394(8) 0.0009(6) 0.0042(7) -0.0034(7)
O2 0.0263(7) 0.0274(8) 0.0295(7) -0.0023(7) 0.0018(6) -0.0025(6)
O3 0.0232(7) 0.0338(9) 0.0325(7) 0.0038(7) -0.0038(6) 0.0015(7)
O4 0.0276(7) 0.0246(8) 0.0355(7) -0.0019(6) -0.0030(7) -0.0032(7)
O5 0.0249(7) 0.0318(8) 0.0310(7) -0.0031(7) 0.0021(6) 0.0000(7)
O6 0.0282(7) 0.0312(8) 0.0289(6) -0.0007(7) -0.0021(6) -0.0023(7)
N2 0.0288(8) 0.0239(9) 0.0297(8) 0.0006(8) -0.0091(8) -0.0023(8)
N4 0.0326(9) 0.0250(9) 0.0290(8) 0.0013(8) 0.0067(8) 0.0004(8)
C12 0.0333(11) 0.0334(12) 0.0183(8) -0.0018(10) -0.0057(9) 0.0025(8)
C14 0.0329(11) 0.0300(11) 0.0255(9) -0.0055(10) -0.0071(9) 0.0028(9)
C30 0.0270(10) 0.0426(13) 0.0222(8) 0.0018(10) 0.0061(9) -0.0022(9)
C3 0.0259(9) 0.0266(10) 0.0316(9) 0.0010(9) -0.0035(9) 0.0032(9)
C25 0.0432(12) 0.0287(11) 0.0248(9) 0.0079(10) 0.0086(10) 0.0029(9)
N1 0.0230(8) 0.0278(9) 0.0301(8) 0.0034(7) -0.0022(7) -0.0059(8)
C26 0.0420(13) 0.0542(16) 0.0266(10) 0.0179(12) 0.0028(11) 0.0024(11)
N3 0.0285(9) 0.0256(9) 0.0294(8) -0.0043(8) 0.0036(8) -0.0056(8)
C4 0.0263(10) 0.0307(11) 0.0248(8) 0.0021(9) -0.0051(8) 0.0022(9)
C10 0.0376(13) 0.0658(19) 0.0234(9) 0.0038(13) 0.0046(10) 0.0017(11)
C8 0.0449(14) 0.0480(15) 0.0260(10) -0.0143(12) -0.0023(10) 0.0045(10)
C15 0.0321(11) 0.0289(11) 0.0368(11) 0.0081(10) -0.0023(10) -0.0079(9)
C22 0.0228(9) 0.0292(11) 0.0300(9) 0.0006(9) 0.0034(9) 0.0061(9)
C17 0.0319(10) 0.0290(11) 0.0447(12) -0.0012(10) 0.0053(11) 0.0022(11)
C24 0.0346(11) 0.0369(12) 0.0233(8) 0.0073(11) 0.0044(9) 0.0012(10)
C13 0.0254(10) 0.0372(12) 0.0257(9) 0.0077(10) -0.0029(9) -0.0041(9)
C18 0.0391(12) 0.0319(12) 0.0458(12) 0.0081(11) 0.0133(11) 0.0098(11)
C1 0.0357(12) 0.0302(11) 0.0468(12) -0.0025(11) -0.0094(11) 0.0112(11)
C9 0.0310(10) 0.0420(13) 0.0172(8) -0.0051(11) -0.0043(9) 0.0023(9)
C7 0.0394(13) 0.0687(19) 0.0272(10) -0.0097(13) 0.0092(10) 0.0072(12)
C20 0.0225(9) 0.0351(12) 0.0258(9) -0.0038(9) 0.0030(8) -0.0002(9)
C28 0.0322(12) 0.075(2) 0.0250(10) -0.0029(13) -0.0005(10) -0.0022(11)
C2 0.0306(11) 0.0276(11) 0.0411(11) -0.0002(10) -0.0026(10) 0.0023(10)
C23 0.0230(9) 0.0349(12) 0.0269(9) -0.0054(10) 0.0001(8) -0.0029(9)
C16 0.0349(11) 0.0237(11) 0.0412(11) 0.0045(10) -0.0115(10) -0.0012(9)
C5 0.0268(10) 0.0438(14) 0.0262(9) 0.0024(10) -0.0019(9) 0.0028(10)
C21 0.0265(10) 0.0468(14) 0.0269(9) -0.0018(11) 0.0017(9) 0.0081(10)
C11 0.0348(11) 0.0461(14) 0.0223(8) 0.0024(11) -0.0023(9) -0.0005(10)
C19 0.0292(11) 0.0481(14) 0.0358(10) 0.0045(11) 0.0040(10) 0.0134(11)
C27 0.0431(13) 0.079(2) 0.0301(11) 0.0202(15) -0.0037(11) 0.0057(13)
C6 0.0263(10) 0.0466(14) 0.0356(10) -0.0044(11) -0.0024(10) 0.0126(11)
C29 0.0291(10) 0.0553(15) 0.0238(9) -0.0055(11) 0.0001(9) -0.0019(10)
C31 0.0377(11) 0.0225(11) 0.0383(11) -0.0061(9) 0.0077(10) -0.0031(10)
C32 0.0340(11) 0.0263(11) 0.0394(11) -0.0039(10) 0.0084(10) -0.0086(10)
O8 0.0693(19) 0.0407(16) 0.0501(15) 0.0048(15) -0.0044(16) -0.0062(14)
O7 0.0792(19) 0.0308(13) 0.0618(16) -0.0094(14) 0.0178(16) -0.0105(13)
C33 0.055(2) 0.058(2) 0.0383(16) 0.006(2) -0.0047(17) -0.0122(16)
C34 0.086(3) 0.057(3) 0.0412(19) -0.025(2) -0.008(2) 0.0187(19)
O7A 0.122(8) 0.028(4) 0.055(4) 0.017(5) -0.020(4) -0.016(3)
C33A 0.043(5) 0.105(9) 0.071(5) 0.049(5) -0.002(4) 0.009(5)
C34A 0.076(5) 0.028(4) 0.019(3) -0.025(4) 0.012(3) 0.000(3)
O8A 0.090(5) 0.029(3) 0.025(2) 0.008(3) -0.002(3) -0.003(2)

loop_
_atom_type_symbol
_atom_type_description
_atom_type_scat_dispersion_real
_atom_type_scat_dispersion_imag
_atom_type_scat_source
C C 0.0181 0.0091 'International Tables Vol C Tables 4.2.6.8 and 6.1.1.4'
H H 0.0000 0.0000 'International Tables Vol C Tables 4.2.6.8 and 6.1.1.4'
N N 0.0311 0.0180 'International Tables Vol C Tables 4.2.6.8 and 6.1.1.4'
O O 0.0492 0.0322 'International Tables Vol C Tables 4.2.6.8 and 6.1.1.4'
V V 0.0687 2.1097 'International Tables Vol C Tables 4.2.6.8 and 6.1.1.4'

loop_
_exptl_crystal_face_index_h
_exptl_crystal_face_index_k
_exptl_crystal_face_index_l
_exptl_crystal_face_perp_dist
-1 6 -1 0.0447
6 4 1 0.1202
8 0 2 0.1538
2 -5 1 0.0771
-1 -6 1 0.0707
-8 0 -2 0.1490
0 1 -18 0.0220
0 -1 18 0.0300
-5 -5 -1 0.1042
6 -4 2 0.1094

loop_
_geom_angle_atom_site_label_1
_geom_angle_atom_site_label_2
_geom_angle_atom_site_label_3
_geom_angle
_geom_angle_publ_flag
O2 V1 N2 87.30(8) y
O2 V1 N1 150.78(7) y
O3 V1 O2 105.76(8) y
O3 V1 N2 107.35(9) y
O3 V1 O1 113.39(8) y
O3 V1 N1 102.90(8) y
N2 V1 N1 78.80(8) y
O1 V1 O2 86.60(7) y
O1 V1 N2 138.94(8) y
O1 V1 N1 87.26(8) y
O6 V2 N4 87.20(8) y
O6 V2 N3 150.79(7) y
O5 V2 O6 105.81(8) y
O5 V2 N4 107.66(8) y
O5 V2 O4 113.60(8) y
O5 V2 N3 102.81(8) y
N4 V2 N3 78.63(8) y
O4 V2 O6 86.66(7) y
O4 V2 N4 138.40(8) y
O4 V2 N3 87.25(7) y
C30 O6 V2 126.23(15) ?
C12 O2 V1 125.84(15) ?
C25 N4 V2 124.78(18) ?
C25 N4 C31 119.5(2) ?
C31 N4 V2 115.70(15) ?
C14 N2 V1 125.24(17) ?
C14 N2 C16 118.9(2) ?
C16 N2 V1 115.82(15) ?
C3 O1 V1 131.62(15) ?
O2 C12 C9 122.7(2) ?
O2 C12 C11 118.8(2) ?
C11 C12 C9 118.4(2) ?
C22 O4 V2 131.37(15) ?
N2 C14 H14 117.7 ?
N2 C14 C9 124.5(2) ?
C9 C14 H14 117.7 ?
O6 C30 C24 123.4(2) ?
O6 C30 C29 119.0(2) ?
C29 C30 C24 117.6(2) ?
O1 C3 C4 123.5(2) ?
O1 C3 C2 118.9(2) ?
C2 C3 C4 117.6(2) ?
N4 C25 H25 117.3 ?
N4 C25 C24 125.4(2) ?
C24 C25 H25 117.3 ?
C15 N1 V1 111.60(15) ?
C13 N1 V1 127.96(17) ?
C13 N1 C15 120.3(2) ?
C24 C26 H26 119.2 ?
C27 C26 H26 119.2 ?
C27 C26 C24 121.5(3) ?
C23 N3 V2 127.69(17) ?
C23 N3 C32 120.6(2) ?
C32 N3 V2 111.60(15) ?
C3 C4 C13 122.6(2) ?
C5 C4 C3 119.7(2) ?
C5 C4 C13 117.6(2) ?
C7 C10 H10 119.7 ?
C7 C10 C11 120.5(3) ?
C11 C10 H10 119.7 ?
C9 C8 H8 119.3 ?
C7 C8 H8 119.3 ?
C7 C8 C9 121.4(3) ?
N1 C15 H15A 110.5 ?
N1 C15 H15B 110.5 ?
N1 C15 C16 106.33(19) ?
H15A C15 H15B 108.7 ?
C16 C15 H15A 110.5 ?
C16 C15 H15B 110.5 ?
O4 C22 C17 118.7(2) ?
O4 C22 C20 123.8(2) ?
C17 C22 C20 117.5(2) ?
C22 C17 H17 119.2 ?
C18 C17 C22 121.5(2) ?
C18 C17 H17 119.2 ?
C30 C24 C25 121.7(2) ?
C26 C24 C30 119.7(2) ?
C26 C24 C25 118.6(2) ?
N1 C13 C4 124.1(2) ?
N1 C13 H13 117.9 ?
C4 C13 H13 117.9 ?
C17 C18 H18 119.4 ?
C17 C18 C19 121.2(3) ?
C19 C18 H18 119.4 ?
C2 C1 H1 119.4 ?
C2 C1 C6 121.2(3) ?
C6 C1 H1 119.4 ?
C12 C9 C14 122.6(2) ?
C8 C9 C12 118.7(2) ?
C8 C9 C14 118.6(2) ?
C10 C7 C8 119.7(3) ?
C10 C7 H7 120.2 ?
C8 C7 H7 120.2 ?
C22 C20 C23 122.1(2) ?
C21 C20 C22 119.7(2) ?
C21 C20 C23 118.1(2) ?
C27 C28 H28 119.6 ?
C29 C28 H28 119.6 ?
C29 C28 C27 120.7(3) ?
C3 C2 H2 119.4 ?
C1 C2 C3 121.2(2) ?
C1 C2 H2 119.4 ?
N3 C23 C20 124.6(2) ?
N3 C23 H23 117.7 ?
C20 C23 H23 117.7 ?
N2 C16 C15 108.1(2) ?
N2 C16 H16A 110.1 ?
N2 C16 H16B 110.1 ?
C15 C16 H16A 110.1 ?
C15 C16 H16B 110.1 ?
H16A C16 H16B 108.4 ?
C4 C5 H5 119.1 ?
C6 C5 C4 121.8(2) ?
C6 C5 H5 119.1 ?
C20 C21 H21 119.3 ?
C19 C21 C20 121.3(2) ?
C19 C21 H21 119.3 ?
C12 C11 C10 121.2(3) ?
C12 C11 H11 119.4 ?
C10 C11 H11 119.4 ?
C18 C19 H19 120.7 ?
C21 C19 C18 118.7(2) ?
C21 C19 H19 120.7 ?
C26 C27 C28 119.0(3) ?
C26 C27 H27 120.5 ?
C28 C27 H27 120.5 ?
C1 C6 H6 120.8 ?
C5 C6 C1 118.4(2) ?
C5 C6 H6 120.8 ?
C30 C29 H29 119.3 ?
C28 C29 C30 121.4(3) ?
C28 C29 H29 119.3 ?
N4 C31 H31A 110.0 ?
N4 C31 H31B 110.0 ?
N4 C31 C32 108.60(19) ?
H31A C31 H31B 108.4 ?
C32 C31 H31A 110.0 ?
C32 C31 H31B 110.0 ?
N3 C32 C31 106.66(19) ?
N3 C32 H32A 110.4 ?
N3 C32 H32B 110.4 ?
C31 C32 H32A 110.4 ?
C31 C32 H32B 110.4 ?
H32A C32 H32B 108.6 ?
C34 O8 H8A 109.5 ?
C33 O7 H7A 109.5 ?
O7 C33 H33A 109.5 ?
O7 C33 H33B 109.5 ?
O7 C33 H33C 109.5 ?
H33A C33 H33B 109.5 ?
H33A C33 H33C 109.5 ?
H33B C33 H33C 109.5 ?
O8 C34 H34A 109.5 ?
O8 C34 H34B 109.5 ?
O8 C34 H34C 109.5 ?
H34A C34 H34B 109.5 ?
H34A C34 H34C 109.5 ?
H34B C34 H34C 109.5 ?
C33A O7A H7AA 109.5 ?
O7A C33A H33D 109.5 ?
O7A C33A H33E 109.5 ?
O7A C33A H33F 109.5 ?
H33D C33A H33E 109.5 ?
H33D C33A H33F 109.5 ?
H33E C33A H33F 109.5 ?
H34D C34A H34E 109.5 ?
H34D C34A H34F 109.5 ?
H34E C34A H34F 109.5 ?
O8A C34A H34D 109.5 ?
O8A C34A H34E 109.5 ?
O8A C34A H34F 109.5 ?
C34A O8A H8AA 109.5 ?

loop_
_geom_bond_atom_site_label_1
_geom_bond_atom_site_label_2
_geom_bond_distance
_geom_bond_publ_flag
V1 O1 1.9155(17) y
V1 O2 1.9429(16) y
V1 O3 1.6070(17) y
V1 N1 2.0597(19) y
V1 N2 2.051(2) y
V2 O4 1.9164(16) y
V2 O5 1.6089(16) y
V2 O6 1.9314(16) y
V2 N3 2.062(2) y
V2 N4 2.060(2) y
O6 C30 1.324(3) ?
O2 C12 1.326(3) ?
N4 C25 1.286(3) ?
N4 C31 1.469(3) ?
N2 C14 1.287(3) ?
N2 C16 1.476(3) ?
O1 C3 1.325(3) ?
C12 C9 1.424(4) ?
C12 C11 1.393(4) ?
O4 C22 1.321(3) ?
C14 H14 0.9300 ?
C14 C9 1.439(3) ?
C30 C24 1.420(4) ?
C30 C29 1.406(4) ?
C3 C4 1.415(3) ?
C3 C2 1.405(4) ?
C25 H25 0.9300 ?
C25 C24 1.442(4) ?
N1 C15 1.474(3) ?
N1 C13 1.286(3) ?
C26 H26 0.9300 ?
C26 C24 1.401(4) ?
C26 C27 1.377(4) ?
N3 C23 1.286(3) ?
N3 C32 1.474(3) ?
C4 C13 1.443(4) ?
C4 C5 1.405(3) ?
C10 H10 0.9300 ?
C10 C7 1.373(5) ?
C10 C11 1.393(4) ?
C8 H8 0.9300 ?
C8 C9 1.411(4) ?
C8 C7 1.379(4) ?
C15 H15A 0.9700 ?
C15 H15B 0.9700 ?
C15 C16 1.520(4) ?
C22 C17 1.405(4) ?
C22 C20 1.419(3) ?
C17 H17 0.9300 ?
C17 C18 1.376(4) ?
C13 H13 0.9300 ?
C18 H18 0.9300 ?
C18 C19 1.392(4) ?
C1 H1 0.9300 ?
C1 C2 1.381(4) ?
C1 C6 1.393(4) ?
C7 H7 0.9300 ?
C20 C23 1.440(4) ?
C20 C21 1.410(3) ?
C28 H28 0.9300 ?
C28 C27 1.392(5) ?
C28 C29 1.381(4) ?
C2 H2 0.9300 ?
C23 H23 0.9300 ?
C16 H16A 0.9700 ?
C16 H16B 0.9700 ?
C5 H5 0.9300 ?
C5 C6 1.375(4) ?
C21 H21 0.9300 ?
C21 C19 1.380(4) ?
C11 H11 0.9300 ?
C19 H19 0.9300 ?
C27 H27 0.9300 ?
C6 H6 0.9300 ?
C29 H29 0.9300 ?
C31 H31A 0.9700 ?
C31 H31B 0.9700 ?
C31 C32 1.511(4) ?
C32 H32A 0.9700 ?
C32 H32B 0.9700 ?
O8 H8A 0.8200 ?
O8 C34 1.416(6) ?
O7 H7A 0.8200 ?
O7 C33 1.407(5) ?
C33 H33A 0.9600 ?
C33 H33B 0.9600 ?
C33 H33C 0.9600 ?
C34 H34A 0.9600 ?
C34 H34B 0.9600 ?
C34 H34C 0.9600 ?
O7A H7AA 0.8200 ?
O7A C33A 1.428(9) ?
C33A H33D 0.9600 ?
C33A H33E 0.9600 ?
C33A H33F 0.9600 ?
C34A H34D 0.9600 ?
C34A H34E 0.9600 ?
C34A H34F 0.9600 ?
C34A O8A 1.416(7) ?
O8A H8AA 0.8200 ?

loop_
_geom_hbond_atom_site_label_D
_geom_hbond_atom_site_label_H
_geom_hbond_atom_site_label_A
_geom_hbond_site_symmetry_A
_geom_hbond_distance_DH
_geom_hbond_distance_HA
_geom_hbond_distance_DA
_geom_hbond_angle_DHA
C14 H14 O8 1_565 0.93 2.48 3.368(4) 159
C14 H14 O8A 1_565 0.93 2.48 3.299(7) 147
C25 H25 O7 1_545 0.93 2.51 3.391(4) 158
C25 H25 O7A 1_545 0.93 2.66 3.457(9) 144
C13 H13 O3 3_475 0.93 2.60 3.372(3) 141
C23 H23 O5 3_455 0.93 2.59 3.364(3) 141
O8 H8A O2 . 0.82 2.12 2.926(4) 167
O7 H7A O6 . 0.82 2.18 2.940(3) 153
O7 H7A O4 . 0.82 2.64 3.246(4) 132
O8A H8AA O1 . 0.82 2.18 2.984(6) 166

loop_
_geom_torsion_atom_site_label_1
_geom_torsion_atom_site_label_2
_geom_torsion_atom_site_label_3
_geom_torsion_atom_site_label_4
_geom_torsion
V2 O6 C30 C24 -29.7(3)
V2 O6 C30 C29 151.31(17)
V2 N4 C25 C24 7.9(3)
V2 N4 C31 C32 22.2(2)
V2 O4 C22 C17 -170.69(17)
V2 O4 C22 C20 11.4(3)
V2 N3 C23 C20 -7.0(3)
V2 N3 C32 C31 46.0(2)
V1 O2 C12 C9 -29.3(3)
V1 O2 C12 C11 153.17(16)
V1 N2 C14 C9 7.7(3)
V1 N2 C16 C15 22.8(2)
V1 O1 C3 C4 10.4(3)
V1 O1 C3 C2 -170.93(17)
V1 N1 C15 C16 46.5(2)
V1 N1 C13 C4 -7.2(3)
O6 C30 C24 C25 -1.8(3)
O6 C30 C24 C26 -179.2(2)
O6 C30 C29 C28 -179.9(2)
O2 C12 C9 C14 -2.8(3)
O2 C12 C9 C8 -179.1(2)
O2 C12 C11 C10 179.6(2)
N4 C25 C24 C30 12.3(4)
N4 C25 C24 C26 -170.2(2)
N4 C31 C32 N3 -42.8(2)
N2 C14 C9 C12 13.4(3)
N2 C14 C9 C8 -170.3(2)
O1 C3 C4 C13 6.2(3)
O1 C3 C4 C5 -177.9(2)
O1 C3 C2 C1 177.6(2)
O4 C22 C17 C18 179.0(2)
O4 C22 C20 C23 5.9(3)
O4 C22 C20 C21 -178.4(2)
C14 N2 C16 C15 -155.1(2)
C3 C4 C13 N1 -7.1(4)
C3 C4 C5 C6 -0.6(3)
C25 N4 C31 C32 -155.7(2)
N1 C15 C16 N2 -43.4(2)
C4 C3 C2 C1 -3.7(4)
C4 C5 C6 C1 -2.1(4)
C15 N1 C13 C4 177.3(2)
C22 C17 C18 C19 -0.6(4)
C22 C20 C23 N3 -7.4(4)
C22 C20 C21 C19 -1.0(3)
C17 C22 C20 C23 -172.0(2)
C17 C22 C20 C21 3.7(3)
C17 C18 C19 C21 3.4(4)
C24 C30 C29 C28 1.1(3)
C24 C26 C27 C28 1.1(4)
C13 N1 C15 C16 -137.4(2)
C13 C4 C5 C6 175.5(2)
C9 C12 C11 C10 1.9(3)
C9 C8 C7 C10 1.7(4)
C7 C10 C11 C12 -0.5(4)
C7 C8 C9 C12 -0.2(4)
C7 C8 C9 C14 -176.6(2)
C20 C22 C17 C18 -3.0(4)
C20 C21 C19 C18 -2.6(4)
C2 C3 C4 C13 -172.5(2)
C2 C3 C4 C5 3.4(3)
C2 C1 C6 C5 1.9(4)
C23 N3 C32 C31 -137.4(2)
C23 C20 C21 C19 174.9(2)
C16 N2 C14 C9 -174.5(2)
C5 C4 C13 N1 176.9(2)
C21 C20 C23 N3 176.9(2)
C11 C12 C9 C14 174.7(2)
C11 C12 C9 C8 -1.6(3)
C11 C10 C7 C8 -1.3(4)
C27 C26 C24 C30 -0.8(4)
C27 C26 C24 C25 -178.4(2)
C27 C28 C29 C30 -0.8(4)
C6 C1 C2 C3 1.1(4)
C29 C30 C24 C25 177.2(2)
C29 C30 C24 C26 -0.3(3)
C29 C28 C27 C26 -0.3(4)
C31 N4 C25 C24 -174.5(2)
C32 N3 C23 C20 177.0(2)
